data_4122650
loop_
_publ_author_name
'Sahu, Sumit'
'Quesne, Matthew G.'
'Davies, Casey G.'
'D\"urr, Maximilian'
'Ivanovi\'c-Burmazovi\'c, Ivana'
'Siegler, Maxime A.'
'Jameson, Guy N. L.'
'de Visser, Sam P.'
'Goldberg, David P.'

_publ_section_title
;
 Direct Observation of a Nonheme Iron(IV)-Oxo Complex That Mediates
 Aromatic C-F Hydroxylation.
;
_journal_issue 39
_journal_name_full 'Journal of the American Chemical Society'
_journal_page_first 13542
_journal_page_last 13545
_journal_paper_doi 10.1021/ja507346t
_journal_volume 136
_journal_year 2014
_chemical_formula_moiety 'C37 H28 F4 Fe N6, 2(Cl O4)'
_chemical_formula_sum 'C37 H28 Cl2 F4 Fe N6 O8'
_chemical_formula_weight 887.40
_chemical_name_systematic
;
 ?
;
_space_group_crystal_system monoclinic
_space_group_IT_number 14
_space_group_name_Hall '-P 2ybc'
_space_group_name_H-M_alt 'P 1 21/c 1'
_symmetry_space_group_name_Hall '-P 2ybc'
_symmetry_space_group_name_H-M 'P 1 21/c 1'
_atom_sites_solution_hydrogens geom
_atom_sites_solution_primary direct
_atom_sites_solution_secondary difmap
_audit_creation_method SHELXL-2013
_cell_angle_alpha 90
_cell_angle_beta 99.2246(13)
_cell_angle_gamma 90
_cell_formula_units_Z 4
_cell_length_a 11.75412(16)
_cell_length_b 16.2865(2)
_cell_length_c 19.2739(3)
_cell_measurement_reflns_used 10089
_cell_measurement_temperature 110(2)
_cell_measurement_theta_max 27.64
_cell_measurement_theta_min 2.33
_cell_volume 3641.95(9)
_computing_cell_refinement
;
CrysAlisPro, Agilent Technologies,
Version 1.171.36.24 (release 03-12-2012 CrysAlis171 .NET)
(compiled Dec  3 2012,18:21:49)
;
_computing_data_collection
;
CrysAlisPro, Agilent Technologies,
Version 1.171.36.24 (release 03-12-2012 CrysAlis171 .NET)
(compiled Dec  3 2012,18:21:49)
;
_computing_data_reduction
;
CrysAlisPro, Agilent Technologies,
Version 1.171.36.24 (release 03-12-2012 CrysAlis171 .NET)
(compiled Dec  3 2012,18:21:49)
;
_computing_molecular_graphics 'SHELXTL v6.10 (Sheldrick, 2008)'
_computing_publication_material 'SHELXTL v6.10 (Sheldrick, 2008)'
_computing_structure_refinement 'SHELXL-2013 (Sheldrick, 2013)'
_computing_structure_solution 'SHELXS-2013 (Sheldrick, 2013)'
_diffrn_ambient_temperature 110(2)
_diffrn_measured_fraction_theta_full 0.999
_diffrn_measured_fraction_theta_max 1.000
_diffrn_measurement_device_type 'Goniometer KM4/Xcalibur, detector: Sapphire3'
_diffrn_measurement_method '\w scans'
_diffrn_radiation_monochromator graphite
_diffrn_radiation_source 'Enhance (Mo) X-ray Source'
_diffrn_radiation_type MoK\a
_diffrn_radiation_wavelength 0.71073
_diffrn_reflns_av_R_equivalents 0.0357
_diffrn_reflns_av_unetI/netI 0.0387
_diffrn_reflns_Laue_measured_fraction_full 0.999
_diffrn_reflns_Laue_measured_fraction_max 1.000
_diffrn_reflns_limit_h_max 15
_diffrn_reflns_limit_h_min -15
_diffrn_reflns_limit_k_max 21
_diffrn_reflns_limit_k_min -19
_diffrn_reflns_limit_l_max 25
_diffrn_reflns_limit_l_min -22
_diffrn_reflns_number 25888
_diffrn_reflns_point_group_measured_fraction_full 0.999
_diffrn_reflns_point_group_measured_fraction_max 1.000
_diffrn_reflns_theta_full 25.242
_diffrn_reflns_theta_max 27.500
_diffrn_reflns_theta_min 2.141
_exptl_absorpt_coefficient_mu 0.645
_exptl_absorpt_correction_T_max 0.912
_exptl_absorpt_correction_T_min 0.769
_exptl_absorpt_correction_type analytical
_exptl_absorpt_process_details
;
CrysAlisPro, Agilent Technologies,
Version 1.171.36.24 (release 03-12-2012 CrysAlis171 .NET)
(compiled Dec  3 2012,18:21:49)
Analytical numeric absorption correction using a multifaceted crystal
            model based on expressions derived by R.C. Clark & J.S. Reid.
(Clark, R. C. & Reid, J. S. (1995). Acta Cryst. A51, 887-897)
;
_exptl_crystal_colour 'dark red'
_exptl_crystal_density_diffrn 1.618
_exptl_crystal_description 'thick plate'
_exptl_crystal_F_000 1808
_exptl_crystal_size_max 0.62
_exptl_crystal_size_mid 0.49
_exptl_crystal_size_min 0.20
_refine_diff_density_max 0.513
_refine_diff_density_min -0.558
_refine_diff_density_rms 0.071
_refine_ls_extinction_method none
_refine_ls_goodness_of_fit_ref 1.051
_refine_ls_hydrogen_treatment constr
_refine_ls_matrix_type full
_refine_ls_number_parameters 524
_refine_ls_number_reflns 8363
_refine_ls_number_restraints 0
_refine_ls_restrained_S_all 1.051
_refine_ls_R_factor_all 0.0386
_refine_ls_R_factor_gt 0.0317
_refine_ls_shift/su_max 0.003
_refine_ls_shift/su_mean 0.000
_refine_ls_structure_factor_coef Fsqd
_refine_ls_weighting_details
;
 w=1/[\s^2^(Fo^2^)+(0.0368P)^2^+1.8415P]
 where P=(Fo^2^+2Fc^2^)/3
;
_refine_ls_weighting_scheme calc
_refine_ls_wR_factor_gt 0.0815
_refine_ls_wR_factor_ref 0.0846
_reflns_Friedel_coverage 0.000
_reflns_number_gt 7244
_reflns_number_total 8363
_reflns_threshold_expression 'I > 2\s(I)'
_cod_data_source_file ja507346t_si_002.cif
_cod_data_source_block 2b
_cod_depositor_comments 'Adding full bibliography for 4122648--4122650.cif.'
_cod_database_code 4122650
_shelx_space_group_comment
;
The symmetry employed for this shelxl refinement is uniquely defined
by the following loop, which should always be used as a source of
symmetry information in preference to the above space-group names.
They are only intended as comments.
;
_shelxl_version_number 2013-2

loop_
_space_group_symop_operation_xyz
'x, y, z'
'-x, y+1/2, -z+1/2'
'-x, -y, -z'
'x, -y-1/2, z-1/2'

loop_
_atom_site_label
_atom_site_type_symbol
_atom_site_fract_x
_atom_site_fract_y
_atom_site_fract_z
_atom_site_U_iso_or_equiv
_atom_site_adp_type
_atom_site_occupancy
_atom_site_site_symmetry_order
_atom_site_calc_flag
_atom_site_refinement_flags_posn
_atom_site_refinement_flags_adp
Fe1 Fe 0.30498(2) 0.63476(2) 0.26467(2) 0.01157(6) Uani 1 1 d . .
C1 C 0.33260(14) 0.81667(10) 0.28401(9) 0.0194(3) Uani 1 1 d . .
H1 H 0.2888 0.8225 0.2384 0.023 Uiso 1 1 calc R U
C2 C 0.37457(15) 0.88652(10) 0.32006(10) 0.0238(4) Uani 1 1 d . .
H2 H 0.3585 0.9393 0.2998 0.029 Uiso 1 1 calc R U
C3 C 0.44028(15) 0.87863(11) 0.38612(10) 0.0247(4) Uani 1 1 d . .
H3 H 0.4690 0.9258 0.4122 0.030 Uiso 1 1 calc R U
C4 C 0.46315(14) 0.80078(11) 0.41325(9) 0.0217(3) Uani 1 1 d . .
H4 H 0.5099 0.7936 0.4578 0.026 Uiso 1 1 calc R U
C5 C 0.41735(13) 0.73318(10) 0.37492(8) 0.0165(3) Uani 1 1 d . .
C6 C 0.43344(14) 0.64709(10) 0.40194(8) 0.0180(3) Uani 1 1 d . .
H6A H 0.5112 0.6408 0.4299 0.022 Uiso 1 1 calc R U
H6B H 0.3757 0.6345 0.4326 0.022 Uiso 1 1 calc R U
C7 C 0.53152(13) 0.57369(10) 0.31573(9) 0.0174(3) Uani 1 1 d . .
H7A H 0.5958 0.5941 0.3511 0.021 Uiso 1 1 calc R U
H7B H 0.5418 0.5138 0.3104 0.021 Uiso 1 1 calc R U
C8 C 0.53485(13) 0.61528(9) 0.24675(8) 0.0157(3) Uani 1 1 d . .
C9 C 0.63616(14) 0.61880(10) 0.21809(9) 0.0216(3) Uani 1 1 d . .
H9 H 0.7050 0.5948 0.2422 0.026 Uiso 1 1 calc R U
C10 C 0.63562(15) 0.65760(11) 0.15425(10) 0.0250(4) Uani 1 1 d . .
H10 H 0.7034 0.6593 0.1332 0.030 Uiso 1 1 calc R U
C11 C 0.53480(15) 0.69397(11) 0.12149(9) 0.0227(3) Uani 1 1 d . .
H11 H 0.5330 0.7227 0.0784 0.027 Uiso 1 1 calc R U
C12 C 0.43690(14) 0.68790(10) 0.15225(8) 0.0183(3) Uani 1 1 d . .
H12 H 0.3677 0.7126 0.1293 0.022 Uiso 1 1 calc R U
C13 C 0.35902(13) 0.51231(9) 0.35534(8) 0.0156(3) Uani 1 1 d . .
H13 H 0.4031 0.4797 0.3947 0.019 Uiso 1 1 calc R U
C14 C 0.33935(12) 0.46604(9) 0.28698(8) 0.0151(3) Uani 1 1 d . .
C15 C 0.36179(13) 0.38328(10) 0.28101(9) 0.0195(3) Uani 1 1 d . .
H15 H 0.3937 0.3519 0.3210 0.023 Uiso 1 1 calc R U
C16 C 0.33657(15) 0.34730(10) 0.21538(10) 0.0226(3) Uani 1 1 d . .
H16 H 0.3531 0.2909 0.2091 0.027 Uiso 1 1 calc R U
C17 C 0.28692(14) 0.39454(10) 0.15907(9) 0.0200(3) Uani 1 1 d . .
H17 H 0.2676 0.3706 0.1138 0.024 Uiso 1 1 calc R U
C18 C 0.26534(12) 0.47733(9) 0.16906(8) 0.0151(3) Uani 1 1 d . .
C19 C 0.20247(13) 0.52506(9) 0.10942(8) 0.0161(3) Uani 1 1 d . .
C20 C 0.25012(14) 0.54765(10) 0.05090(9) 0.0214(3) Uani 1 1 d . .
C21 C 0.18998(16) 0.58933(12) -0.00541(10) 0.0291(4) Uani 1 1 d . .
H21 H 0.2263 0.6051 -0.0440 0.035 Uiso 1 1 calc R U
C22 C 0.07516(16) 0.60776(12) -0.00446(10) 0.0277(4) Uani 1 1 d . .
H22 H 0.0323 0.6364 -0.0430 0.033 Uiso 1 1 calc R U
C23 C 0.02183(14) 0.58521(11) 0.05159(10) 0.0237(4) Uani 1 1 d . .
H23 H -0.0571 0.5973 0.0520 0.028 Uiso 1 1 calc R U
C24 C 0.08698(14) 0.54477(10) 0.10668(9) 0.0189(3) Uani 1 1 d . .
C25 C 0.23999(13) 0.53573(10) 0.36861(8) 0.0160(3) Uani 1 1 d . .
C26 C 0.18112(14) 0.48992(10) 0.41177(8) 0.0205(3) Uani 1 1 d . .
H26 H 0.2175 0.4455 0.4386 0.025 Uiso 1 1 calc R U
C27 C 0.06781(15) 0.51048(11) 0.41479(9) 0.0257(4) Uani 1 1 d . .
H27 H 0.0235 0.4786 0.4419 0.031 Uiso 1 1 calc R U
C28 C 0.02009(15) 0.57809(11) 0.37777(9) 0.0252(4) Uani 1 1 d . .
H28 H -0.0570 0.5938 0.3801 0.030 Uiso 1 1 calc R U
C29 C 0.08536(13) 0.62312(10) 0.33700(9) 0.0189(3) Uani 1 1 d . .
C30 C 0.03889(13) 0.70074(11) 0.30354(9) 0.0209(3) Uani 1 1 d . .
C31 C 0.08205(14) 0.77554(11) 0.32954(10) 0.0235(4) Uani 1 1 d . .
C32 C 0.04358(16) 0.85025(12) 0.30223(11) 0.0294(4) Uani 1 1 d . .
H32 H 0.0774 0.9000 0.3212 0.035 Uiso 1 1 calc R U
C33 C -0.04643(16) 0.85055(12) 0.24605(11) 0.0335(4) Uani 1 1 d . .
H33 H -0.0749 0.9014 0.2263 0.040 Uiso 1 1 calc R U
C34 C -0.09540(15) 0.77799(13) 0.21838(11) 0.0317(4) Uani 1 1 d . .
H34 H -0.1573 0.7784 0.1801 0.038 Uiso 1 1 calc R U
C35 C -0.05197(14) 0.70527(11) 0.24788(10) 0.0254(4) Uani 1 1 d . .
C36 C 0.14346(13) 0.72747(10) 0.15047(9) 0.0179(3) Uani 1 1 d . .
C37 C 0.07663(15) 0.77929(11) 0.09719(10) 0.0266(4) Uani 1 1 d . .
H37A H 0.0755 0.8357 0.1149 0.040 Uiso 1 1 calc R U
H37B H -0.0024 0.7584 0.0865 0.040 Uiso 1 1 calc R U
H37C H 0.1119 0.7786 0.0544 0.040 Uiso 1 1 calc R U
N1 N 0.35133(11) 0.74071(8) 0.31101(7) 0.0157(3) Uani 1 1 d . .
N2 N 0.41934(11) 0.58973(8) 0.34087(7) 0.0144(3) Uani 1 1 d . .
N3 N 0.43554(11) 0.64837(8) 0.21340(7) 0.0145(3) Uani 1 1 d . .
N4 N 0.29344(10) 0.51433(8) 0.23213(7) 0.0130(2) Uani 1 1 d . .
N5 N 0.19375(11) 0.60057(8) 0.32989(7) 0.0149(3) Uani 1 1 d . .
N6 N 0.19714(11) 0.68745(8) 0.19217(7) 0.0152(3) Uani 1 1 d . .
F1 F 0.36219(9) 0.52880(7) 0.05047(6) 0.0297(2) Uani 1 1 d . .
F2 F 0.03761(8) 0.52303(6) 0.16262(6) 0.0261(2) Uani 1 1 d . .
F3 F 0.16658(8) 0.77397(6) 0.38642(6) 0.0266(2) Uani 1 1 d . .
F4 F -0.09780(9) 0.63377(7) 0.22091(6) 0.0336(3) Uani 1 1 d . .
Cl1 Cl 0.23442(3) 0.28371(2) 0.51842(2) 0.02182(9) Uani 1 1 d . .
O1 O 0.20360(14) 0.19994(9) 0.50031(9) 0.0447(4) Uani 1 1 d . .
O2 O 0.31592(11) 0.31202(9) 0.47526(7) 0.0335(3) Uani 1 1 d . .
O3 O 0.28638(11) 0.28791(8) 0.59129(7) 0.0313(3) Uani 1 1 d . .
O4 O 0.13360(10) 0.33465(9) 0.50667(7) 0.0313(3) Uani 1 1 d . .
Cl2 Cl 0.31863(3) 0.91415(2) 0.07478(2) 0.02119(9) Uani 1 1 d . .
O5 O 0.38250(15) 0.88466(9) 0.13945(8) 0.0474(4) Uani 1 1 d . .
O6 O 0.21812(13) 0.95607(10) 0.08847(10) 0.0523(5) Uani 1 1 d . .
O7 O 0.38967(11) 0.96948(8) 0.04247(7) 0.0307(3) Uani 1 1 d . .
O8 O 0.28559(13) 0.84534(10) 0.02932(8) 0.0429(4) Uani 1 1 d . .

loop_
_atom_site_aniso_label
_atom_site_aniso_U_11
_atom_site_aniso_U_22
_atom_site_aniso_U_33
_atom_site_aniso_U_23
_atom_site_aniso_U_13
_atom_site_aniso_U_12
Fe1 0.01148(10) 0.01121(11) 0.01172(11) 0.00078(8) 0.00094(8) -0.00012(7)
C1 0.0199(7) 0.0161(8) 0.0222(8) -0.0003(6) 0.0029(6) -0.0004(6)
C2 0.0256(8) 0.0152(8) 0.0309(10) -0.0020(7) 0.0054(7) -0.0016(6)
C3 0.0241(8) 0.0218(8) 0.0286(10) -0.0092(7) 0.0048(7) -0.0059(7)
C4 0.0202(8) 0.0260(9) 0.0184(8) -0.0052(7) 0.0016(6) -0.0046(6)
C5 0.0150(7) 0.0191(8) 0.0157(8) -0.0021(6) 0.0034(6) -0.0022(6)
C6 0.0189(7) 0.0202(8) 0.0140(8) 0.0004(6) -0.0006(6) -0.0043(6)
C7 0.0126(7) 0.0182(7) 0.0208(8) 0.0028(6) 0.0008(6) 0.0003(5)
C8 0.0149(7) 0.0128(7) 0.0192(8) -0.0022(6) 0.0019(6) -0.0023(5)
C9 0.0167(8) 0.0207(8) 0.0281(9) -0.0023(7) 0.0056(6) -0.0017(6)
C10 0.0223(8) 0.0283(9) 0.0269(9) -0.0063(7) 0.0119(7) -0.0072(7)
C11 0.0278(9) 0.0246(8) 0.0171(8) -0.0011(7) 0.0081(6) -0.0086(7)
C12 0.0214(8) 0.0170(7) 0.0162(8) 0.0002(6) 0.0023(6) -0.0041(6)
C13 0.0162(7) 0.0149(7) 0.0147(7) 0.0043(6) -0.0006(5) -0.0026(5)
C14 0.0123(6) 0.0155(7) 0.0173(8) 0.0033(6) 0.0017(5) -0.0008(5)
C15 0.0183(7) 0.0151(7) 0.0249(9) 0.0061(6) 0.0028(6) 0.0015(6)
C16 0.0260(8) 0.0138(7) 0.0289(9) 0.0003(7) 0.0070(7) 0.0026(6)
C17 0.0238(8) 0.0153(7) 0.0216(8) -0.0034(6) 0.0054(6) -0.0009(6)
C18 0.0143(7) 0.0152(7) 0.0162(8) 0.0006(6) 0.0040(5) -0.0008(5)
C19 0.0188(7) 0.0136(7) 0.0150(8) -0.0018(6) 0.0003(6) -0.0012(6)
C20 0.0201(8) 0.0237(8) 0.0206(8) 0.0010(7) 0.0043(6) 0.0020(6)
C21 0.0342(10) 0.0345(10) 0.0190(9) 0.0067(8) 0.0051(7) 0.0048(8)
C22 0.0300(9) 0.0305(9) 0.0196(9) 0.0036(7) -0.0055(7) 0.0038(7)
C23 0.0171(8) 0.0233(8) 0.0283(9) -0.0013(7) -0.0034(6) -0.0004(6)
C24 0.0190(7) 0.0175(7) 0.0200(8) -0.0026(6) 0.0025(6) -0.0031(6)
C25 0.0174(7) 0.0180(7) 0.0121(7) -0.0011(6) 0.0009(5) -0.0036(6)
C26 0.0262(8) 0.0214(8) 0.0143(8) 0.0011(6) 0.0038(6) -0.0063(6)
C27 0.0301(9) 0.0299(9) 0.0198(9) -0.0044(7) 0.0120(7) -0.0124(7)
C28 0.0202(8) 0.0316(9) 0.0264(9) -0.0088(7) 0.0112(7) -0.0054(7)
C29 0.0160(7) 0.0221(8) 0.0187(8) -0.0066(6) 0.0033(6) -0.0017(6)
C30 0.0138(7) 0.0250(8) 0.0251(9) -0.0056(7) 0.0069(6) 0.0022(6)
C31 0.0169(8) 0.0276(9) 0.0263(9) -0.0054(7) 0.0045(6) 0.0029(6)
C32 0.0253(9) 0.0253(9) 0.0381(11) -0.0062(8) 0.0062(8) 0.0048(7)
C33 0.0267(9) 0.0317(10) 0.0421(12) 0.0012(9) 0.0050(8) 0.0135(8)
C34 0.0179(8) 0.0419(11) 0.0342(11) -0.0047(9) 0.0008(7) 0.0102(7)
C35 0.0148(7) 0.0310(9) 0.0307(10) -0.0107(8) 0.0044(6) 0.0030(6)
C36 0.0160(7) 0.0154(7) 0.0217(8) 0.0006(6) 0.0010(6) -0.0019(6)
C37 0.0218(8) 0.0248(9) 0.0308(10) 0.0100(7) -0.0029(7) 0.0033(7)
N1 0.0152(6) 0.0160(6) 0.0162(7) -0.0008(5) 0.0034(5) -0.0006(5)
N2 0.0135(6) 0.0151(6) 0.0142(6) 0.0017(5) 0.0009(5) -0.0020(5)
N3 0.0150(6) 0.0125(6) 0.0158(7) -0.0010(5) 0.0023(5) -0.0027(5)
N4 0.0113(6) 0.0129(6) 0.0149(6) 0.0010(5) 0.0022(5) -0.0004(4)
N5 0.0153(6) 0.0164(6) 0.0130(6) -0.0018(5) 0.0025(5) -0.0024(5)
N6 0.0153(6) 0.0130(6) 0.0173(7) -0.0013(5) 0.0022(5) -0.0010(5)
F1 0.0238(5) 0.0391(6) 0.0282(6) 0.0102(5) 0.0110(4) 0.0085(4)
F2 0.0221(5) 0.0287(5) 0.0297(6) 0.0058(4) 0.0105(4) 0.0009(4)
F3 0.0239(5) 0.0269(5) 0.0275(6) -0.0094(4) -0.0009(4) 0.0018(4)
F4 0.0185(5) 0.0360(6) 0.0434(7) -0.0147(5) -0.0033(4) 0.0013(4)
Cl1 0.02027(19) 0.01971(19) 0.0232(2) 0.00196(15) -0.00336(15) -0.00370(14)
O1 0.0581(10) 0.0230(7) 0.0470(10) -0.0032(7) -0.0101(7) -0.0129(7)
O2 0.0283(7) 0.0375(8) 0.0367(8) 0.0043(6) 0.0109(6) 0.0044(6)
O3 0.0346(7) 0.0310(7) 0.0236(7) 0.0052(5) -0.0102(5) -0.0080(6)
O4 0.0183(6) 0.0404(8) 0.0339(8) 0.0052(6) 0.0004(5) 0.0022(5)
Cl2 0.02224(19) 0.0237(2) 0.0179(2) -0.00209(15) 0.00412(14) -0.00489(15)
O5 0.0689(11) 0.0346(8) 0.0314(8) 0.0146(7) -0.0140(7) -0.0130(7)
O6 0.0347(8) 0.0456(9) 0.0826(13) -0.0092(9) 0.0281(8) 0.0029(7)
O7 0.0336(7) 0.0352(7) 0.0236(7) 0.0029(6) 0.0050(5) -0.0132(6)
O8 0.0471(9) 0.0493(9) 0.0363(9) -0.0240(7) 0.0195(7) -0.0284(7)

loop_
_atom_type_symbol
_atom_type_description
_atom_type_scat_dispersion_real
_atom_type_scat_dispersion_imag
_atom_type_scat_source
C C 0.0033 0.0016 'International Tables Vol C Tables 4.2.6.8 and 6.1.1.4'
H H 0.0000 0.0000 'International Tables Vol C Tables 4.2.6.8 and 6.1.1.4'
Cl Cl 0.1484 0.1585 'International Tables Vol C Tables 4.2.6.8 and 6.1.1.4'
N N 0.0061 0.0033 'International Tables Vol C Tables 4.2.6.8 and 6.1.1.4'
F F 0.0171 0.0103 'International Tables Vol C Tables 4.2.6.8 and 6.1.1.4'
Fe Fe 0.3463 0.8444 'International Tables Vol C Tables 4.2.6.8 and 6.1.1.4'
O O 0.0106 0.0060 'International Tables Vol C Tables 4.2.6.8 and 6.1.1.4'

loop_
_geom_angle_atom_site_label_1
_geom_angle_atom_site_label_2
_geom_angle_atom_site_label_3
_geom_angle
N6 Fe1 N3 93.50(5)
N6 Fe1 N2 175.50(5)
N3 Fe1 N2 85.54(5)
N6 Fe1 N1 92.32(5)
N3 Fe1 N1 87.02(5)
N2 Fe1 N1 83.24(5)
N6 Fe1 N5 99.01(5)
N3 Fe1 N5 166.75(5)
N2 Fe1 N5 82.31(5)
N1 Fe1 N5 96.76(5)
N6 Fe1 N4 101.51(5)
N3 Fe1 N4 88.45(5)
N2 Fe1 N4 82.87(5)
N1 Fe1 N4 165.68(5)
N5 Fe1 N4 84.82(5)
N1 C1 C2 122.60(16)
N1 C1 H1 118.7
C2 C1 H1 118.7
C1 C2 C3 119.15(16)
C1 C2 H2 120.4
C3 C2 H2 120.4
C4 C3 C2 118.63(16)
C4 C3 H3 120.7
C2 C3 H3 120.7
C3 C4 C5 119.47(16)
C3 C4 H4 120.3
C5 C4 H4 120.3
N1 C5 C4 122.06(15)
N1 C5 C6 115.09(13)
C4 C5 C6 122.82(15)
N2 C6 C5 108.68(12)
N2 C6 H6A 110.0
C5 C6 H6A 110.0
N2 C6 H6B 110.0
C5 C6 H6B 110.0
H6A C6 H6B 108.3
C8 C7 N2 110.95(12)
C8 C7 H7A 109.4
N2 C7 H7A 109.4
C8 C7 H7B 109.4
N2 C7 H7B 109.4
H7A C7 H7B 108.0
N3 C8 C9 121.58(15)
N3 C8 C7 117.33(13)
C9 C8 C7 121.10(14)
C10 C9 C8 119.34(16)
C10 C9 H9 120.3
C8 C9 H9 120.3
C9 C10 C11 118.90(15)
C9 C10 H10 120.5
C11 C10 H10 120.5
C12 C11 C10 119.05(16)
C12 C11 H11 120.5
C10 C11 H11 120.5
N3 C12 C11 122.59(15)
N3 C12 H12 118.7
C11 C12 H12 118.7
N2 C13 C14 105.69(12)
N2 C13 C25 107.36(12)
C14 C13 C25 104.98(12)
N2 C13 H13 112.7
C14 C13 H13 112.7
C25 C13 H13 112.7
N4 C14 C15 123.87(15)
N4 C14 C13 112.21(13)
C15 C14 C13 123.88(14)
C14 C15 C16 118.29(15)
C14 C15 H15 120.9
C16 C15 H15 120.9
C17 C16 C15 118.98(15)
C17 C16 H16 120.5
C15 C16 H16 120.5
C16 C17 C18 119.65(16)
C16 C17 H17 120.2
C18 C17 H17 120.2
N4 C18 C17 122.26(14)
N4 C18 C19 118.93(13)
C17 C18 C19 118.69(14)
C20 C19 C24 115.33(15)
C20 C19 C18 123.59(14)
C24 C19 C18 120.90(14)
F1 C20 C21 118.98(15)
F1 C20 C19 117.71(14)
C21 C20 C19 123.30(16)
C20 C21 C22 118.35(16)
C20 C21 H21 120.8
C22 C21 H21 120.8
C23 C22 C21 121.15(16)
C23 C22 H22 119.4
C21 C22 H22 119.4
C24 C23 C22 117.70(16)
C24 C23 H23 121.1
C22 C23 H23 121.1
F2 C24 C23 119.01(14)
F2 C24 C19 116.86(14)
C23 C24 C19 124.13(15)
N5 C25 C26 123.81(15)
N5 C25 C13 113.82(13)
C26 C25 C13 122.13(14)
C25 C26 C27 118.21(16)
C25 C26 H26 120.9
C27 C26 H26 120.9
C28 C27 C26 119.02(15)
C28 C27 H27 120.5
C26 C27 H27 120.5
C27 C28 C29 119.79(15)
C27 C28 H28 120.1
C29 C28 H28 120.1
N5 C29 C28 121.81(15)
N5 C29 C30 118.30(14)
C28 C29 C30 119.79(14)
C31 C30 C35 115.16(16)
C31 C30 C29 120.35(15)
C35 C30 C29 124.41(16)
F3 C31 C32 118.68(16)
F3 C31 C30 117.07(15)
C32 C31 C30 124.24(17)
C31 C32 C33 117.74(18)
C31 C32 H32 121.1
C33 C32 H32 121.1
C34 C33 C32 121.06(18)
C34 C33 H33 119.5
C32 C33 H33 119.5
C35 C34 C33 118.17(18)
C35 C34 H34 120.9
C33 C34 H34 120.9
F4 C35 C34 118.95(16)
F4 C35 C30 117.45(16)
C34 C35 C30 123.59(17)
N6 C36 C37 179.09(17)
C36 C37 H37A 109.5
C36 C37 H37B 109.5
H37A C37 H37B 109.5
C36 C37 H37C 109.5
H37A C37 H37C 109.5
H37B C37 H37C 109.5
C1 N1 C5 118.03(14)
C1 N1 Fe1 127.62(11)
C5 N1 Fe1 114.10(10)
C6 N2 C13 112.17(12)
C6 N2 C7 111.85(12)
C13 N2 C7 112.43(12)
C6 N2 Fe1 109.39(9)
C13 N2 Fe1 99.56(9)
C7 N2 Fe1 110.78(9)
C12 N3 C8 118.48(13)
C12 N3 Fe1 127.88(11)
C8 N3 Fe1 113.60(10)
C18 N4 C14 116.87(13)
C18 N4 Fe1 134.02(10)
C14 N4 Fe1 108.44(10)
C29 N5 C25 117.15(13)
C29 N5 Fe1 134.25(11)
C25 N5 Fe1 108.26(10)
C36 N6 Fe1 170.66(13)
O4 Cl1 O1 109.90(9)
O4 Cl1 O3 109.68(9)
O1 Cl1 O3 109.40(9)
O4 Cl1 O2 109.42(8)
O1 Cl1 O2 109.14(10)
O3 Cl1 O2 109.29(8)
O6 Cl2 O5 109.52(12)
O6 Cl2 O7 109.66(9)
O5 Cl2 O7 109.14(9)
O6 Cl2 O8 109.60(10)
O5 Cl2 O8 108.79(10)
O7 Cl2 O8 110.11(8)

loop_
_geom_bond_atom_site_label_1
_geom_bond_atom_site_label_2
_geom_bond_distance
Fe1 N6 1.9307(13)
Fe1 N3 1.9663(13)
Fe1 N2 1.9670(13)
Fe1 N1 1.9789(13)
Fe1 N5 2.0314(12)
Fe1 N4 2.0571(13)
C1 N1 1.347(2)
C1 C2 1.382(2)
C1 H1 0.9500
C2 C3 1.385(3)
C2 H2 0.9500
C3 C4 1.381(3)
C3 H3 0.9500
C4 C5 1.386(2)
C4 H4 0.9500
C5 N1 1.352(2)
C5 C6 1.497(2)
C6 N2 1.491(2)
C6 H6A 0.9900
C6 H6B 0.9900
C7 C8 1.498(2)
C7 N2 1.4990(19)
C7 H7A 0.9900
C7 H7B 0.9900
C8 N3 1.351(2)
C8 C9 1.392(2)
C9 C10 1.382(3)
C9 H9 0.9500
C10 C11 1.383(3)
C10 H10 0.9500
C11 C12 1.380(2)
C11 H11 0.9500
C12 N3 1.345(2)
C12 H12 0.9500
C13 N2 1.4946(19)
C13 C14 1.503(2)
C13 C25 1.511(2)
C13 H13 1.0000
C14 N4 1.358(2)
C14 C15 1.382(2)
C15 C16 1.382(2)
C15 H15 0.9500
C16 C17 1.381(2)
C16 H16 0.9500
C17 C18 1.391(2)
C17 H17 0.9500
C18 N4 1.350(2)
C18 C19 1.483(2)
C19 C20 1.387(2)
C19 C24 1.388(2)
C20 F1 1.3539(19)
C20 C21 1.376(2)
C21 C22 1.386(3)
C21 H21 0.9500
C22 C23 1.383(3)
C22 H22 0.9500
C23 C24 1.374(2)
C23 H23 0.9500
C24 F2 1.3510(19)
C25 N5 1.355(2)
C25 C26 1.383(2)
C26 C27 1.384(2)
C26 H26 0.9500
C27 C28 1.381(3)
C27 H27 0.9500
C28 C29 1.392(2)
C28 H28 0.9500
C29 N5 1.3539(19)
C29 C30 1.483(2)
C30 C31 1.382(2)
C30 C35 1.389(2)
C31 F3 1.357(2)
C31 C32 1.373(3)
C32 C33 1.387(3)
C32 H32 0.9500
C33 C34 1.383(3)
C33 H33 0.9500
C34 C35 1.376(3)
C34 H34 0.9500
C35 F4 1.352(2)
C36 N6 1.143(2)
C36 C37 1.458(2)
C37 H37A 0.9800
C37 H37B 0.9800
C37 H37C 0.9800
Cl1 O4 1.4346(13)
Cl1 O1 1.4401(14)
Cl1 O3 1.4406(13)
Cl1 O2 1.4414(14)
Cl2 O6 1.4254(15)
Cl2 O5 1.4310(15)
Cl2 O7 1.4366(13)
Cl2 O8 1.4371(14)

loop_
_geom_torsion_atom_site_label_1
_geom_torsion_atom_site_label_2
_geom_torsion_atom_site_label_3
_geom_torsion_atom_site_label_4
_geom_torsion
N1 C1 C2 C3 1.2(2)
C1 C2 C3 C4 1.0(2)
C2 C3 C4 C5 -1.9(2)
C3 C4 C5 N1 0.6(2)
C3 C4 C5 C6 -177.09(15)
N1 C5 C6 N2 25.71(18)
C4 C5 C6 N2 -156.42(14)
N2 C7 C8 N3 -9.82(19)
N2 C7 C8 C9 170.80(14)
N3 C8 C9 C10 0.5(2)
C7 C8 C9 C10 179.87(15)
C8 C9 C10 C11 1.8(3)
C9 C10 C11 C12 -2.3(3)
C10 C11 C12 N3 0.5(3)
N2 C13 C14 N4 -48.14(15)
C25 C13 C14 N4 65.19(15)
N2 C13 C14 C15 133.89(15)
C25 C13 C14 C15 -112.79(16)
N4 C14 C15 C16 0.3(2)
C13 C14 C15 C16 177.99(14)
C14 C15 C16 C17 -2.0(2)
C15 C16 C17 C18 1.2(2)
C16 C17 C18 N4 1.4(2)
C16 C17 C18 C19 -174.54(14)
N4 C18 C19 C20 112.08(17)
C17 C18 C19 C20 -71.9(2)
N4 C18 C19 C24 -72.90(19)
C17 C18 C19 C24 103.15(18)
C24 C19 C20 F1 -179.09(14)
C18 C19 C20 F1 -3.8(2)
C24 C19 C20 C21 2.3(3)
C18 C19 C20 C21 177.54(16)
F1 C20 C21 C22 179.60(16)
C19 C20 C21 C22 -1.8(3)
C20 C21 C22 C23 0.2(3)
C21 C22 C23 C24 0.8(3)
C22 C23 C24 F2 179.05(15)
C22 C23 C24 C19 -0.2(3)
C20 C19 C24 F2 179.48(14)
C18 C19 C24 F2 4.1(2)
C20 C19 C24 C23 -1.3(2)
C18 C19 C24 C23 -176.68(15)
N2 C13 C25 N5 34.43(17)
C14 C13 C25 N5 -77.71(16)
N2 C13 C25 C26 -150.99(15)
C14 C13 C25 C26 96.87(17)
N5 C25 C26 C27 1.1(2)
C13 C25 C26 C27 -172.90(15)
C25 C26 C27 C28 -3.3(2)
C26 C27 C28 C29 1.4(3)
C27 C28 C29 N5 2.9(3)
C27 C28 C29 C30 -173.35(16)
N5 C29 C30 C31 -70.0(2)
C28 C29 C30 C31 106.44(19)
N5 C29 C30 C35 113.35(18)
C28 C29 C30 C35 -70.3(2)
C35 C30 C31 F3 176.45(14)
C29 C30 C31 F3 -0.5(2)
C35 C30 C31 C32 -2.5(3)
C29 C30 C31 C32 -179.46(16)
F3 C31 C32 C33 -177.17(16)
C30 C31 C32 C33 1.7(3)
C31 C32 C33 C34 -0.2(3)
C32 C33 C34 C35 -0.3(3)
C33 C34 C35 F4 -179.14(17)
C33 C34 C35 C30 -0.5(3)
C31 C30 C35 F4 -179.52(14)
C29 C30 C35 F4 -2.7(2)
C31 C30 C35 C34 1.8(3)
C29 C30 C35 C34 178.69(16)
C2 C1 N1 C5 -2.4(2)
C2 C1 N1 Fe1 -176.39(12)
C4 C5 N1 C1 1.5(2)
C6 C5 N1 C1 179.38(13)
C4 C5 N1 Fe1 176.28(12)
C6 C5 N1 Fe1 -5.83(16)
C5 C6 N2 C13 -142.60(12)
C5 C6 N2 C7 90.01(14)
C5 C6 N2 Fe1 -33.12(14)
C14 C13 N2 C6 173.61(12)
C25 C13 N2 C6 61.95(15)
C14 C13 N2 C7 -59.31(15)
C25 C13 N2 C7 -170.96(12)
C14 C13 N2 Fe1 58.00(11)
C25 C13 N2 Fe1 -53.66(12)
C8 C7 N2 C6 -108.06(14)
C8 C7 N2 C13 124.69(13)
C8 C7 N2 Fe1 14.28(15)
C11 C12 N3 C8 1.8(2)
C11 C12 N3 Fe1 179.42(12)
C9 C8 N3 C12 -2.3(2)
C7 C8 N3 C12 178.33(14)
C9 C8 N3 Fe1 179.75(12)
C7 C8 N3 Fe1 0.37(17)
C17 C18 N4 C14 -3.0(2)
C19 C18 N4 C14 172.88(13)
C17 C18 N4 Fe1 166.36(11)
C19 C18 N4 Fe1 -17.7(2)
C15 C14 N4 C18 2.2(2)
C13 C14 N4 C18 -175.75(12)
C15 C14 N4 Fe1 -169.75(12)
C13 C14 N4 Fe1 12.28(14)
C28 C29 N5 C25 -5.1(2)
C30 C29 N5 C25 171.26(14)
C28 C29 N5 Fe1 167.25(12)
C30 C29 N5 Fe1 -16.4(2)
C26 C25 N5 C29 3.1(2)
C13 C25 N5 C29 177.54(13)
C26 C25 N5 Fe1 -171.15(13)
C13 C25 N5 Fe1 3.33(15)
